data_7001589
loop_
_publ_author_name
'Edwards, Peter G.'
'Hahn, F. Ekkehardt'
'Limon, Matthieu'
'Newman, Paul D.'
'Kariuki, Benson M.'
'Stasch, Andreas'

_publ_section_title
;
 Manganese complexes of phosphino-\m-phosphido ligands
;
_journal_issue 26
_journal_name_full 'Dalton Transactions'
_journal_page_first 5115
_journal_page_last 5119
_journal_paper_doi 10.1039/b822870a
_journal_year 2009
_chemical_formula_moiety 'C18 H14 Mn2 O6 P4'
_chemical_formula_sum 'C18 H14 Mn2 O6 P4'
_chemical_formula_weight 560.05
_chemical_name_systematic
;
?
;
_space_group_IT_number 88
_symmetry_cell_setting tetragonal
_symmetry_space_group_name_Hall '-I 4ad'
_symmetry_space_group_name_H-M 'I 41/a :2'
_atom_sites_solution_hydrogens geom
_atom_sites_solution_primary direct
_atom_sites_solution_secondary difmap
_audit_creation_method SHELXL-97
_cell_angle_alpha 90.00
_cell_angle_beta 90.00
_cell_angle_gamma 90.00
_cell_formula_units_Z 16
_cell_length_a 21.6710(4)
_cell_length_b 21.6710(4)
_cell_length_c 19.1310(4)
_cell_measurement_reflns_used 4105
_cell_measurement_temperature 150(2)
_cell_measurement_theta_max 27.48
_cell_measurement_theta_min 3.01
_cell_volume 8984.5(3)
_computing_cell_refinement DENZO/SCALEPACK
_computing_data_collection 'cOLLECT,Nonius BV, 1997-2001'
_computing_data_reduction DENZO/SCALEPACK
_computing_structure_refinement SHELXL-97
_computing_structure_solution SHELXs-97
_diffrn_ambient_temperature 150(2)
_diffrn_measured_fraction_theta_full 0.997
_diffrn_measured_fraction_theta_max 0.997
_diffrn_measurement_device_type 'Nonius Kappa CCD'
_diffrn_measurement_method 'CCD scans'
_diffrn_radiation_monochromator graphite
_diffrn_radiation_source 'fine-focus sealed tube'
_diffrn_radiation_type MoK\a
_diffrn_radiation_wavelength 0.71073
_diffrn_reflns_av_R_equivalents 0.0282
_diffrn_reflns_av_sigmaI/netI 0.0484
_diffrn_reflns_limit_h_max 28
_diffrn_reflns_limit_h_min -28
_diffrn_reflns_limit_k_max 19
_diffrn_reflns_limit_k_min -19
_diffrn_reflns_limit_l_max 24
_diffrn_reflns_limit_l_min -19
_diffrn_reflns_number 8603
_diffrn_reflns_theta_full 27.48
_diffrn_reflns_theta_max 27.48
_diffrn_reflns_theta_min 3.01
_exptl_absorpt_coefficient_mu 1.441
_exptl_absorpt_correction_T_max 0.7615
_exptl_absorpt_correction_T_min 0.6718
_exptl_absorpt_correction_type multi-scan
_exptl_absorpt_process_details 'Sortav (Blessing, 1995)'
_exptl_crystal_colour colourless
_exptl_crystal_density_diffrn 1.656
_exptl_crystal_density_method 'not measured'
_exptl_crystal_description block
_exptl_crystal_F_000 4480
_exptl_crystal_size_max 0.30
_exptl_crystal_size_mid 0.26
_exptl_crystal_size_min 0.20
_refine_diff_density_max 0.558
_refine_diff_density_min -0.575
_refine_diff_density_rms 0.074
_refine_ls_extinction_method none
_refine_ls_goodness_of_fit_ref 1.025
_refine_ls_hydrogen_treatment constr
_refine_ls_matrix_type full
_refine_ls_number_parameters 271
_refine_ls_number_reflns 5135
_refine_ls_number_restraints 0
_refine_ls_restrained_S_all 1.025
_refine_ls_R_factor_all 0.0567
_refine_ls_R_factor_gt 0.0401
_refine_ls_shift/su_max 0.002
_refine_ls_shift/su_mean 0.000
_refine_ls_structure_factor_coef Fsqd
_refine_ls_weighting_details 'calc w=1/[\s^2^(Fo^2^)+(0.0379P)^2^+16.2782P] where P=(Fo^2^+2Fc^2^)/3'
_refine_ls_weighting_scheme calc
_refine_ls_wR_factor_gt 0.0897
_refine_ls_wR_factor_ref 0.0968
_reflns_number_gt 4105
_reflns_number_total 5135
_reflns_threshold_expression >2sigma(I)
_cod_data_source_file b822870a.txt
_cod_data_source_block pge0832b
_cod_original_sg_symbol_Hall -I4ad
_cod_original_sg_symbol_H-M I41/a
_cod_database_code 7001589

loop_
_symmetry_equiv_pos_as_xyz
'x, y, z'
'-x, -y+1/2, z'
'-y+3/4, x+1/4, z+1/4'
'y+1/4, -x+1/4, z+1/4'
'x+1/2, y+1/2, z+1/2'
'-x+1/2, -y+1, z+1/2'
'-y+5/4, x+3/4, z+3/4'
'y+3/4, -x+3/4, z+3/4'
'-x, -y, -z'
'x, y-1/2, -z'
'y-3/4, -x-1/4, -z-1/4'
'-y-1/4, x-1/4, -z-1/4'
'-x+1/2, -y+1/2, -z+1/2'
'x+1/2, y, -z+1/2'
'y-1/4, -x+1/4, -z+1/4'
'-y+1/4, x+1/4, -z+1/4'

loop_
_atom_site_label
_atom_site_type_symbol
_atom_site_fract_x
_atom_site_fract_y
_atom_site_fract_z
_atom_site_U_iso_or_equiv
_atom_site_adp_type
_atom_site_occupancy
_atom_site_symmetry_multiplicity
_atom_site_calc_flag
_atom_site_refinement_flags
_atom_site_disorder_assembly
_atom_site_disorder_group
C1 C 1.06025(12) 0.97554(12) 0.75309(13) 0.0259(6) Uani 1 1 d . . .
C2 C 1.01593(12) 0.97576(12) 0.70051(13) 0.0235(5) Uani 1 1 d . . .
C3 C 1.03496(13) 0.97293(12) 0.63069(14) 0.0297(6) Uani 1 1 d . . .
H3 H 1.0053 0.9743 0.5941 0.036 Uiso 1 1 calc R . .
C4 C 1.09728(15) 0.96815(14) 0.61505(16) 0.0387(7) Uani 1 1 d . . .
H4 H 1.1100 0.9648 0.5677 0.046 Uiso 1 1 calc R . .
C5 C 1.14104(14) 0.96819(16) 0.66769(17) 0.0434(8) Uani 1 1 d . . .
H5 H 1.1836 0.9655 0.6562 0.052 Uiso 1 1 calc R . .
C6 C 1.12316(13) 0.97218(14) 0.73659(16) 0.0363(7) Uani 1 1 d . . .
H6 H 1.1533 0.9726 0.7727 0.044 Uiso 1 1 calc R . .
C7 C 0.96381(13) 1.12287(12) 0.86379(15) 0.0311(6) Uani 1 1 d . . .
C8 C 1.00439(12) 1.14758(13) 0.81448(15) 0.0318(6) Uani 1 1 d . . .
C9 C 1.05434(13) 1.18373(14) 0.83630(18) 0.0406(7) Uani 1 1 d . . .
H9 H 1.0826 1.1998 0.8030 0.049 Uiso 1 1 calc R . .
C10 C 1.06224(14) 1.19581(16) 0.90672(19) 0.0484(9) Uani 1 1 d . . .
H10 H 1.0959 1.2206 0.9216 0.058 Uiso 1 1 calc R . .
C11 C 1.02180(15) 1.17221(15) 0.95579(19) 0.0460(8) Uani 1 1 d . . .
H11 H 1.0275 1.1812 1.0040 0.055 Uiso 1 1 calc R . .
C12 C 0.97284(14) 1.13530(14) 0.93463(16) 0.0380(7) Uani 1 1 d . . .
H12 H 0.9455 1.1185 0.9684 0.046 Uiso 1 1 calc R . .
C13 C 0.94403(13) 0.88270(14) 0.84024(15) 0.0330(6) Uani 1 1 d . . .
C14 C 0.84633(13) 0.94941(13) 0.83917(15) 0.0314(6) Uani 1 1 d . . .
C15 C 0.92571(13) 0.97120(14) 0.93997(15) 0.0342(6) Uani 1 1 d . . .
C16 C 0.86136(14) 1.16035(15) 0.72157(16) 0.0385(7) Uani 1 1 d . . .
C17 C 0.89709(14) 1.08272(14) 0.61777(16) 0.0365(7) Uani 1 1 d . . .
C18 C 0.81901(14) 1.04709(14) 0.71419(15) 0.0358(7) Uani 1 1 d . . .
O1 O 0.95290(11) 0.83099(10) 0.83614(13) 0.0515(6) Uani 1 1 d . . .
O2 O 0.79478(10) 0.93807(11) 0.83661(12) 0.0478(6) Uani 1 1 d . . .
O3 O 0.92356(12) 0.97750(12) 0.99941(11) 0.0552(6) Uani 1 1 d . . .
O4 O 0.84129(12) 1.20886(11) 0.72900(14) 0.0582(7) Uani 1 1 d . . .
O5 O 0.89800(12) 1.08170(12) 0.55813(12) 0.0580(7) Uani 1 1 d . . .
O6 O 0.77151(10) 1.02408(12) 0.71442(13) 0.0542(7) Uani 1 1 d . . .
P1 P 1.03125(3) 0.98004(3) 0.84231(4) 0.02635(16) Uani 1 1 d . . .
H1A H 1.0411 1.0211 0.8621 0.032 Uiso 1 1 calc R . .
H1B H 1.0519 0.9484 0.8714 0.032 Uiso 1 1 calc R . .
P2 P 0.93512(3) 0.98403(3) 0.72613(3) 0.02303(15) Uani 1 1 d . . .
H2 H 0.9092 0.9536 0.6999 0.028 Uiso 1 1 calc R . .
P3 P 0.90424(3) 1.06982(3) 0.83208(4) 0.02620(16) Uani 1 1 d . . .
H3A H 0.8641 1.0791 0.8557 0.031 Uiso 1 1 calc R . .
P4 P 0.98754(3) 1.12954(3) 0.72350(4) 0.03183(18) Uani 1 1 d . . .
H4A H 1.0198 1.1016 0.7050 0.038 Uiso 1 1 calc R . .
H4B H 0.9883 1.1680 0.6956 0.038 Uiso 1 1 calc R . .
Mn1 Mn 0.927987(18) 0.964903(18) 0.84551(2) 0.02396(11) Uani 1 1 d . . .
Mn2 Mn 0.894122(19) 1.083979(19) 0.71249(2) 0.02694(12) Uani 1 1 d . . .

loop_
_atom_site_aniso_label
_atom_site_aniso_U_11
_atom_site_aniso_U_22
_atom_site_aniso_U_33
_atom_site_aniso_U_23
_atom_site_aniso_U_13
_atom_site_aniso_U_12
C1 0.0243(13) 0.0295(14) 0.0240(13) 0.0015(11) 0.0013(11) 0.0006(11)
C2 0.0250(13) 0.0246(13) 0.0209(12) -0.0005(10) 0.0021(10) -0.0001(10)
C3 0.0380(15) 0.0289(14) 0.0221(13) 0.0008(11) 0.0014(12) 0.0013(12)
C4 0.0445(17) 0.0421(17) 0.0294(15) 0.0009(13) 0.0116(14) 0.0018(14)
C5 0.0297(15) 0.054(2) 0.0470(19) 0.0121(16) 0.0128(14) 0.0043(14)
C6 0.0248(14) 0.0498(18) 0.0343(16) 0.0084(14) -0.0012(12) 0.0017(13)
C7 0.0294(14) 0.0272(14) 0.0367(16) -0.0058(12) -0.0022(12) 0.0029(11)
C8 0.0277(14) 0.0283(14) 0.0394(16) -0.0078(12) -0.0041(12) 0.0016(11)
C9 0.0265(15) 0.0408(17) 0.054(2) -0.0083(15) -0.0006(14) -0.0033(13)
C10 0.0305(16) 0.050(2) 0.064(2) -0.0208(18) -0.0114(16) -0.0018(14)
C11 0.0423(18) 0.0474(19) 0.048(2) -0.0163(16) -0.0118(16) 0.0058(15)
C12 0.0386(17) 0.0385(16) 0.0370(16) -0.0086(14) -0.0032(13) 0.0032(13)
C13 0.0318(15) 0.0376(17) 0.0295(15) 0.0036(13) -0.0044(12) -0.0029(12)
C14 0.0313(15) 0.0291(14) 0.0338(16) 0.0075(12) 0.0025(12) 0.0015(12)
C15 0.0339(16) 0.0410(17) 0.0276(15) 0.0044(13) 0.0027(12) 0.0027(13)
C16 0.0358(16) 0.0408(18) 0.0388(17) 0.0008(14) -0.0091(14) 0.0036(14)
C17 0.0363(16) 0.0385(16) 0.0346(17) 0.0067(13) -0.0064(13) -0.0004(13)
C18 0.0335(16) 0.0385(16) 0.0354(16) 0.0097(13) -0.0062(13) 0.0036(13)
O1 0.0649(16) 0.0318(12) 0.0577(15) -0.0022(11) -0.0120(13) 0.0041(11)
O2 0.0296(12) 0.0515(14) 0.0624(15) 0.0192(12) 0.0004(11) -0.0070(10)
O3 0.0665(16) 0.0767(18) 0.0223(11) 0.0009(11) 0.0049(11) 0.0035(13)
O4 0.0628(16) 0.0390(13) 0.0728(18) -0.0109(12) -0.0225(13) 0.0171(12)
O5 0.0667(17) 0.0774(18) 0.0301(13) 0.0064(12) -0.0047(12) 0.0011(14)
O6 0.0318(12) 0.0646(16) 0.0662(17) 0.0283(13) -0.0143(11) -0.0105(11)
P1 0.0243(3) 0.0346(4) 0.0202(3) 0.0003(3) -0.0039(3) 0.0019(3)
P2 0.0218(3) 0.0271(3) 0.0202(3) -0.0012(3) -0.0036(3) -0.0012(3)
P3 0.0239(3) 0.0287(4) 0.0260(4) -0.0027(3) 0.0011(3) 0.0018(3)
P4 0.0312(4) 0.0303(4) 0.0340(4) 0.0033(3) 0.0011(3) -0.0038(3)
Mn1 0.0240(2) 0.0281(2) 0.0198(2) 0.00120(16) 0.00042(16) -0.00019(16)
Mn2 0.0254(2) 0.0285(2) 0.0269(2) 0.00273(17) -0.00434(17) 0.00149(16)

loop_
_atom_type_symbol
_atom_type_description
_atom_type_scat_dispersion_real
_atom_type_scat_dispersion_imag
_atom_type_scat_source
C C 0.0033 0.0016 'International Tables Vol C Tables 4.2.6.8 and 6.1.1.4'
H H 0.0000 0.0000 'International Tables Vol C Tables 4.2.6.8 and 6.1.1.4'
O O 0.0106 0.0060 'International Tables Vol C Tables 4.2.6.8 and 6.1.1.4'
P P 0.1023 0.0942 'International Tables Vol C Tables 4.2.6.8 and 6.1.1.4'
Mn Mn 0.3368 0.7283 'International Tables Vol C Tables 4.2.6.8 and 6.1.1.4'

loop_
_geom_angle_atom_site_label_1
_geom_angle_atom_site_label_2
_geom_angle_atom_site_label_3
_geom_angle
_geom_angle_site_symmetry_1
_geom_angle_site_symmetry_3
_geom_angle_publ_flag
C2 C1 C6 120.6(2) . . ?
C2 C1 P1 116.06(19) . . ?
C6 C1 P1 123.3(2) . . ?
C1 C2 C3 119.1(2) . . ?
C1 C2 P2 117.91(19) . . ?
C3 C2 P2 122.9(2) . . ?
C4 C3 C2 119.7(3) . . ?
C4 C3 H3 120.1 . . ?
C2 C3 H3 120.1 . . ?
C5 C4 C3 120.7(3) . . ?
C5 C4 H4 119.7 . . ?
C3 C4 H4 119.7 . . ?
C6 C5 C4 120.3(3) . . ?
C6 C5 H5 119.9 . . ?
C4 C5 H5 119.9 . . ?
C5 C6 C1 119.5(3) . . ?
C5 C6 H6 120.2 . . ?
C1 C6 H6 120.2 . . ?
C12 C7 C8 119.6(3) . . ?
C12 C7 P3 122.8(2) . . ?
C8 C7 P3 117.4(2) . . ?
C7 C8 C9 120.0(3) . . ?
C7 C8 P4 115.9(2) . . ?
C9 C8 P4 124.1(2) . . ?
C10 C9 C8 119.5(3) . . ?
C10 C9 H9 120.3 . . ?
C8 C9 H9 120.3 . . ?
C11 C10 C9 120.9(3) . . ?
C11 C10 H10 119.6 . . ?
C9 C10 H10 119.6 . . ?
C10 C11 C12 120.0(3) . . ?
C10 C11 H11 120.0 . . ?
C12 C11 H11 120.0 . . ?
C11 C12 C7 120.1(3) . . ?
C11 C12 H12 120.0 . . ?
C7 C12 H12 120.0 . . ?
O1 C13 Mn1 178.5(3) . . ?
O2 C14 Mn1 177.8(3) . . ?
O3 C15 Mn1 177.4(3) . . ?
O4 C16 Mn2 178.2(3) . . ?
O5 C17 Mn2 178.9(3) . . ?
O6 C18 Mn2 179.1(3) . . ?
C1 P1 Mn1 111.03(9) . . ?
C1 P1 H1A 109.4 . . ?
Mn1 P1 H1A 109.4 . . ?
C1 P1 H1B 109.4 . . ?
Mn1 P1 H1B 109.4 . . ?
H1A P1 H1B 108.0 . . ?
C2 P2 Mn1 108.03(8) . . ?
C2 P2 Mn2 114.96(9) . . ?
Mn1 P2 Mn2 104.33(3) . . ?
C2 P2 H2 109.8 . . ?
Mn1 P2 H2 109.8 . . ?
Mn2 P2 H2 109.8 . . ?
C7 P3 Mn2 108.08(10) . . ?
C7 P3 Mn1 114.67(9) . . ?
Mn2 P3 Mn1 104.90(3) . . ?
C7 P3 H3A 109.7 . . ?
Mn2 P3 H3A 109.7 . . ?
Mn1 P3 H3A 109.7 . . ?
C8 P4 Mn2 111.24(10) . . ?
C8 P4 H4A 109.4 . . ?
Mn2 P4 H4A 109.4 . . ?
C8 P4 H4B 109.4 . . ?
Mn2 P4 H4B 109.4 . . ?
H4A P4 H4B 108.0 . . ?
C14 Mn1 C15 93.11(13) . . ?
C14 Mn1 C13 90.09(13) . . ?
C15 Mn1 C13 97.71(13) . . ?
C14 Mn1 P1 174.09(10) . . ?
C15 Mn1 P1 92.46(10) . . ?
C13 Mn1 P1 87.21(9) . . ?
C14 Mn1 P2 91.86(9) . . ?
C15 Mn1 P2 165.24(10) . . ?
C13 Mn1 P2 96.17(9) . . ?
P1 Mn1 P2 83.22(3) . . ?
C14 Mn1 P3 87.58(9) . . ?
C15 Mn1 P3 91.73(10) . . ?
C13 Mn1 P3 170.38(9) . . ?
P1 Mn1 P3 94.22(3) . . ?
P2 Mn1 P3 74.59(3) . . ?
C16 Mn2 C17 97.10(14) . . ?
C16 Mn2 C18 92.83(14) . . ?
C17 Mn2 C18 92.47(14) . . ?
C16 Mn2 P4 86.73(10) . . ?
C17 Mn2 P4 93.89(10) . . ?
C18 Mn2 P4 173.63(10) . . ?
C16 Mn2 P3 93.64(10) . . ?
C17 Mn2 P3 168.70(10) . . ?
C18 Mn2 P3 90.51(9) . . ?
P4 Mn2 P3 83.18(3) . . ?
C16 Mn2 P2 168.09(10) . . ?
C17 Mn2 P2 94.79(10) . . ?
C18 Mn2 P2 86.06(9) . . ?
P4 Mn2 P2 93.06(3) . . ?
P3 Mn2 P2 74.53(3) . . ?

loop_
_geom_bond_atom_site_label_1
_geom_bond_atom_site_label_2
_geom_bond_distance
_geom_bond_site_symmetry_2
_geom_bond_publ_flag
C1 C2 1.391(4) . ?
C1 C6 1.401(4) . ?
C1 P1 1.822(3) . ?
C2 C3 1.399(4) . ?
C2 P2 1.827(3) . ?
C3 C4 1.387(4) . ?
C3 H3 0.9500 . ?
C4 C5 1.383(5) . ?
C4 H4 0.9500 . ?
C5 C6 1.377(4) . ?
C5 H5 0.9500 . ?
C6 H6 0.9500 . ?
C7 C12 1.395(4) . ?
C7 C8 1.397(4) . ?
C7 P3 1.832(3) . ?
C8 C9 1.400(4) . ?
C8 P4 1.821(3) . ?
C9 C10 1.383(5) . ?
C9 H9 0.9500 . ?
C10 C11 1.382(5) . ?
C10 H10 0.9500 . ?
C11 C12 1.389(4) . ?
C11 H11 0.9500 . ?
C12 H12 0.9500 . ?
C13 O1 1.140(4) . ?
C13 Mn1 1.818(3) . ?
C14 O2 1.145(3) . ?
C14 Mn1 1.805(3) . ?
C15 O3 1.146(4) . ?
C15 Mn1 1.813(3) . ?
C16 O4 1.147(4) . ?
C16 Mn2 1.809(3) . ?
C17 O5 1.141(4) . ?
C17 Mn2 1.813(3) . ?
C18 O6 1.144(4) . ?
C18 Mn2 1.814(3) . ?
P1 Mn1 2.2625(8) . ?
P1 H1A 0.9900 . ?
P1 H1B 0.9900 . ?
P2 Mn1 2.3262(7) . ?
P2 Mn2 2.3556(8) . ?
P2 H2 1.0000 . ?
P3 Mn2 2.3188(8) . ?
P3 Mn1 2.3452(8) . ?
P3 H3A 1.0000 . ?
P4 Mn2 2.2621(8) . ?
P4 H4A 0.9900 . ?
P4 H4B 0.9900 . ?
